data_2018197
loop_
_publ_author_name
'Parkin, Sean R.'
'Behrman, Edward J.'

_publ_section_title
;
 Channel-forming solvate crystals and isostructural solvent-free powder
 of 5-hydroxy-6-methyl-2-pyridone
;
_journal_coeditor_code MX3051
_journal_issue 8
_journal_name_full 'Acta Crystallographica Section C'
_journal_page_first o324
_journal_page_last o328
_journal_paper_doi 10.1107/S0108270111026254
_journal_volume 67
_journal_year 2011
_chemical_formula_iupac 'C6 H7 N O2 , 0.1667C3 H8 O'
_chemical_formula_moiety 'C6 H7 N O2, 0.1667(C3 H8 O)'
_chemical_formula_sum 'C6.5 H8.3333 N O2.1667'
_chemical_formula_weight 135.14
_chemical_name_systematic
;
5-hydroxy-6-methyl-2-pyridone propan-2-ol 0.167-solvate
;
_space_group_IT_number 148
_symmetry_cell_setting trigonal
_symmetry_space_group_name_Hall '-R 3'
_symmetry_space_group_name_H-M 'R -3 :H'
_atom_sites_solution_hydrogens geom
_atom_sites_solution_primary direct
_atom_sites_solution_secondary difmap
_audit_creation_method SHELXL97
_cell_angle_alpha 90.00
_cell_angle_beta 90.00
_cell_angle_gamma 120.00
_cell_formula_units_Z 18
_cell_length_a 24.9208(5)
_cell_length_b 24.9208(5)
_cell_length_c 5.27380(10)
_cell_measurement_reflns_used 2347
_cell_measurement_temperature 90.0(2)
_cell_measurement_theta_max 68.03
_cell_measurement_theta_min 3.55
_cell_volume 2836.47(10)
_computing_cell_refinement 'APEX2 (Bruker, 2006)'
_computing_data_collection 'APEX2 (Bruker, 2006)'
_computing_data_reduction 'APEX2 (Bruker, 2006)'
_computing_molecular_graphics 'XP in SHELXTL (Sheldrick, 2008)'
_computing_publication_material 'SHELXL97 (Sheldrick, 2008) and local procedures'
_computing_structure_refinement 'SHELXL97 (Sheldrick, 2008)'
_computing_structure_solution 'SHELXS97 (Sheldrick, 2008)'
_diffrn_ambient_temperature 90.0(2)
_diffrn_detector_area_resol_mean 5.6
_diffrn_measured_fraction_theta_full 1.000
_diffrn_measured_fraction_theta_max 1.000
_diffrn_measurement_device_type 'Bruker X8 Proteum'
_diffrn_measurement_method '\f and \w'
_diffrn_radiation_monochromator 'graded multilayer optics'
_diffrn_radiation_source 'fine-focus rotating anode'
_diffrn_radiation_type CuK\a
_diffrn_radiation_wavelength 1.54178
_diffrn_reflns_av_R_equivalents 0.0705
_diffrn_reflns_av_sigmaI/netI 0.0281
_diffrn_reflns_limit_h_max 30
_diffrn_reflns_limit_h_min -30
_diffrn_reflns_limit_k_max 29
_diffrn_reflns_limit_k_min -23
_diffrn_reflns_limit_l_max 6
_diffrn_reflns_limit_l_min -6
_diffrn_reflns_number 14474
_diffrn_reflns_theta_full 68.33
_diffrn_reflns_theta_max 68.33
_diffrn_reflns_theta_min 3.55
_diffrn_standards_number 0
_exptl_absorpt_coefficient_mu 0.902
_exptl_absorpt_correction_type none
_exptl_crystal_colour colourless
_exptl_crystal_density_diffrn 1.424
_exptl_crystal_density_method 'not measured'
_exptl_crystal_description needle
_exptl_crystal_F_000 1290
_exptl_crystal_size_max 0.13
_exptl_crystal_size_mid 0.01
_exptl_crystal_size_min 0.01
_refine_diff_density_max 0.270
_refine_diff_density_min -0.297
_refine_ls_extinction_coef 0.00069(19)
_refine_ls_extinction_expression Fc^*^=kFc[1+0.001xFc^2^\l^3^/sin(2\q)]^-1/4^
_refine_ls_extinction_method 'SHELXL97 (Sheldrick, 2008)'
_refine_ls_goodness_of_fit_ref 1.071
_refine_ls_hydrogen_treatment constr
_refine_ls_matrix_type full
_refine_ls_number_parameters 101
_refine_ls_number_reflns 1163
_refine_ls_number_restraints 11
_refine_ls_restrained_S_all 1.078
_refine_ls_R_factor_all 0.0622
_refine_ls_R_factor_gt 0.0465
_refine_ls_shift/su_max 0.000
_refine_ls_shift/su_mean 0.000
_refine_ls_structure_factor_coef Fsqd
_refine_ls_weighting_details 'calc w = 1/[\s^2^(Fo^2^)+(0.0645P)^2^+5.3911P] where P=(Fo^2^+2Fc^2^)/3'
_refine_ls_weighting_scheme calc
_refine_ls_wR_factor_gt 0.1206
_refine_ls_wR_factor_ref 0.1323
_reflns_number_gt 908
_reflns_number_total 1163
_reflns_threshold_expression I>2\s(I)
_cod_data_source_file mx3051.cif
_cod_data_source_block Ib
_cod_original_sg_symbol_H-M 'R -3'
_cod_original_formula_sum 'C6.50 H8.3333 N O2.1667'
_cod_database_code 2018197
_cod_database_fobs_code 2018197

loop_
_symmetry_equiv_pos_as_xyz
'x, y, z'
'-y, x-y, z'
'-x+y, -x, z'
'x+2/3, y+1/3, z+1/3'
'-y+2/3, x-y+1/3, z+1/3'
'-x+y+2/3, -x+1/3, z+1/3'
'x+1/3, y+2/3, z+2/3'
'-y+1/3, x-y+2/3, z+2/3'
'-x+y+1/3, -x+2/3, z+2/3'
'-x, -y, -z'
'y, -x+y, -z'
'x-y, x, -z'
'-x+2/3, -y+1/3, -z+1/3'
'y+2/3, -x+y+1/3, -z+1/3'
'x-y+2/3, x+1/3, -z+1/3'
'-x+1/3, -y+2/3, -z+2/3'
'y+1/3, -x+y+2/3, -z+2/3'
'x-y+1/3, x+2/3, -z+2/3'

loop_
_atom_site_type_symbol
_atom_site_label
_atom_site_fract_x
_atom_site_fract_y
_atom_site_fract_z
_atom_site_U_iso_or_equiv
_atom_site_adp_type
_atom_site_calc_flag
_atom_site_refinement_flags
_atom_site_occupancy
_atom_site_symmetry_multiplicity
_atom_site_disorder_assembly
_atom_site_disorder_group
N N1 0.55385(8) 0.50878(8) 0.2534(3) 0.0253(4) Uani d . 1 1 . .
H H1 0.5336 0.4846 0.1248 0.030 Uiso calc R 1 1 . .
C C2 0.54990(9) 0.56108(9) 0.2850(4) 0.0248(5) Uani d . 1 1 . .
C C3 0.58313(9) 0.59890(10) 0.4940(4) 0.0260(5) Uani d . 1 1 . .
H H3 0.5822 0.6359 0.5270 0.031 Uiso calc R 1 1 . .
C C4 0.61643(9) 0.58225(10) 0.6482(4) 0.0272(5) Uani d . 1 1 . .
H H4 0.6382 0.6079 0.7883 0.033 Uiso calc R 1 1 . .
C C5 0.61934(9) 0.52822(10) 0.6052(4) 0.0270(5) Uani d . 1 1 . .
C C6 0.58666(10) 0.49079(10) 0.4048(4) 0.0265(5) Uani d . 1 1 . .
O O1 0.51736(7) 0.57235(6) 0.1302(3) 0.0275(4) Uani d . 1 1 . .
O O2 0.65125(8) 0.51075(8) 0.7629(3) 0.0363(5) Uani d . 1 1 . .
H H2 0.6863 0.5414 0.7937 0.054 Uiso calc R 1 1 . .
C C7 0.58304(11) 0.43091(10) 0.3429(5) 0.0338(6) Uani d . 1 1 . .
H H7A 0.6147 0.4272 0.4388 0.051 Uiso calc R 1 1 . .
H H7B 0.5901 0.4293 0.1609 0.051 Uiso calc R 1 1 . .
H H7C 0.5419 0.3967 0.3882 0.051 Uiso calc R 1 1 . .
O O1S 0.680(3) 0.355(2) 0.520(5) 0.232(17) Uiso d PDU 0.17 1 A -1
H H1SO 0.6718 0.3820 0.5669 0.348 Uiso d PR 0.17 1 A -1
C C1S 0.6813(16) 0.3208(14) 0.730(6) 0.182(15) Uiso d PDU 0.17 1 A -1
H H1S 0.6875 0.2873 0.6574 0.218 Uiso calc PR 0.17 1 A -1
C C2S 0.620(2) 0.288(3) 0.861(9) 0.131(13) Uiso d PDU 0.17 1 A -1
H H2S1 0.5877 0.2648 0.7361 0.197 Uiso calc PR 0.17 1 A -1
H H2S2 0.6125 0.3179 0.9479 0.197 Uiso calc PR 0.17 1 A -1
H H2S3 0.6209 0.2588 0.9853 0.197 Uiso calc PR 0.17 1 A -1
C C3S 0.736(2) 0.358(3) 0.893(9) 0.150(16) Uiso d PDU 0.17 1 A -1
H H3S1 0.7730 0.3806 0.7865 0.224 Uiso calc PR 0.17 1 A -1
H H3S2 0.7423 0.3296 1.0053 0.224 Uiso calc PR 0.17 1 A -1
H H3S3 0.7298 0.3866 0.9958 0.224 Uiso calc PR 0.17 1 A -1

loop_
_atom_site_aniso_label
_atom_site_aniso_U_11
_atom_site_aniso_U_22
_atom_site_aniso_U_33
_atom_site_aniso_U_12
_atom_site_aniso_U_13
_atom_site_aniso_U_23
N1 0.0245(9) 0.0224(9) 0.0241(8) 0.0080(7) 0.0000(7) -0.0004(7)
C2 0.0223(10) 0.0236(10) 0.0251(10) 0.0089(8) 0.0046(8) 0.0026(8)
C3 0.0254(10) 0.0230(10) 0.0246(10) 0.0083(8) 0.0038(8) -0.0009(8)
C4 0.0243(10) 0.0269(11) 0.0230(10) 0.0073(8) 0.0019(8) -0.0012(8)
C5 0.0224(10) 0.0279(11) 0.0260(10) 0.0091(9) 0.0030(8) 0.0046(8)
C6 0.0228(10) 0.0239(10) 0.0278(10) 0.0078(8) 0.0032(8) 0.0027(8)
O1 0.0282(8) 0.0261(8) 0.0262(8) 0.0120(6) -0.0009(6) 0.0004(6)
O2 0.0327(9) 0.0332(9) 0.0380(9) 0.0128(7) -0.0043(7) 0.0032(7)
C7 0.0339(12) 0.0287(12) 0.0375(12) 0.0149(10) -0.0035(10) -0.0010(9)

loop_
_atom_type_symbol
_atom_type_description
_atom_type_scat_dispersion_real
_atom_type_scat_dispersion_imag
_atom_type_scat_source
C C 0.0181 0.0091 'International Tables Vol C Tables 4.2.6.8 and 6.1.1.4'
H H 0.0000 0.0000 'International Tables Vol C Tables 4.2.6.8 and 6.1.1.4'
N N 0.0311 0.0180 'International Tables Vol C Tables 4.2.6.8 and 6.1.1.4'
O O 0.0492 0.0322 'International Tables Vol C Tables 4.2.6.8 and 6.1.1.4'

loop_
_geom_angle_atom_site_label_1
_geom_angle_atom_site_label_2
_geom_angle_atom_site_label_3
_geom_angle
_geom_angle_publ_flag
C2 N1 C6 125.54(18) y
C2 N1 H1 117.2 ?
C6 N1 H1 117.2 ?
O1 C2 N1 119.25(18) y
O1 C2 C3 125.11(19) y
N1 C2 C3 115.65(18) y
C4 C3 C2 120.2(2) y
C4 C3 H3 119.9 ?
C2 C3 H3 119.9 ?
C3 C4 C5 121.7(2) y
C3 C4 H4 119.1 ?
C5 C4 H4 119.1 ?
O2 C5 C6 119.6(2) y
O2 C5 C4 121.73(19) y
C6 C5 C4 118.6(2) y
N1 C6 C5 118.31(19) y
N1 C6 C7 117.04(19) y
C5 C6 C7 124.6(2) y
C5 O2 H2 109.5 ?
C6 C7 H7A 109.5 ?
C6 C7 H7B 109.5 ?
H7A C7 H7B 109.5 ?
C6 C7 H7C 109.5 ?
H7A C7 H7C 109.5 ?
H7B C7 H7C 109.5 ?
C1S O1S H1SO 110.1 ?
O1S C1S C3S 112.3(11) ?
O1S C1S C2S 112.1(11) ?
C3S C1S C2S 116.5(11) ?
O1S C1S H1S 104.9 ?
C3S C1S H1S 104.9 ?
C2S C1S H1S 104.9 ?
C1S C2S H2S1 109.5 ?
C1S C2S H2S2 109.5 ?
H2S1 C2S H2S2 109.5 ?
C1S C2S H2S3 109.5 ?
H2S1 C2S H2S3 109.5 ?
H2S2 C2S H2S3 109.5 ?
C1S C3S H3S1 109.5 ?
C1S C3S H3S2 109.5 ?
H3S1 C3S H3S2 109.5 ?
C1S C3S H3S3 109.5 ?
H3S1 C3S H3S3 109.5 ?
H3S2 C3S H3S3 109.5 ?

loop_
_geom_bond_atom_site_label_1
_geom_bond_atom_site_label_2
_geom_bond_distance
_geom_bond_publ_flag
N1 C2 1.365(3) y
N1 C6 1.369(3) y
N1 H1 0.8800 ?
C2 O1 1.277(3) y
C2 C3 1.417(3) y
C3 C4 1.366(3) y
C3 H3 0.9500 ?
C4 C5 1.403(3) y
C4 H4 0.9500 ?
C5 O2 1.364(3) y
C5 C6 1.375(3) y
C6 C7 1.486(3) y
O2 H2 0.8400 ?
C7 H7A 0.9800 ?
C7 H7B 0.9800 ?
C7 H7C 0.9800 ?
O1S C1S 1.403(10) ?
O1S H1SO 0.8400 ?
C1S C3S 1.483(9) ?
C1S C2S 1.484(9) ?
C1S H1S 1.0000 ?
C2S H2S1 0.9800 ?
C2S H2S2 0.9800 ?
C2S H2S3 0.9800 ?
C3S H3S1 0.9800 ?
C3S H3S2 0.9800 ?
C3S H3S3 0.9800 ?

loop_
_geom_hbond_atom_site_label_D
_geom_hbond_atom_site_label_H
_geom_hbond_atom_site_label_A
_geom_hbond_site_symmetry_A
_geom_hbond_distance_DH
_geom_hbond_distance_HA
_geom_hbond_distance_DA
_geom_hbond_angle_DHA
N1 H1 O1 10_665 0.88 1.91 2.782(2) 174.0
O2 H2 O1 8_655 0.84 1.81 2.638(2) 168.9

loop_
_geom_torsion_atom_site_label_1
_geom_torsion_atom_site_label_2
_geom_torsion_atom_site_label_3
_geom_torsion_atom_site_label_4
_geom_torsion
C6 N1 C2 O1 -179.70(18)
C6 N1 C2 C3 0.0(3)
O1 C2 C3 C4 179.84(19)
N1 C2 C3 C4 0.2(3)
C2 C3 C4 C5 0.5(3)
C3 C4 C5 O2 -178.25(19)
C3 C4 C5 C6 -1.3(3)
C2 N1 C6 C5 -0.8(3)
C2 N1 C6 C7 177.83(19)
O2 C5 C6 N1 178.43(18)
C4 C5 C6 N1 1.4(3)
O2 C5 C6 C7 -0.1(3)
C4 C5 C6 C7 -177.1(2)
